data_1507687
loop_
_publ_author_name
'Merling, Everett'
'Lamm, Vladimir'
'Geib, Steven J.'
'Lac\^ote, Emmanuel'
'Curran, Dennis P.'

_publ_section_title
;
 [3 + 2]-dipolar cycloaddition reactions of an N-heterocyclic carbene
 boryl azide.
;
_journal_issue 11
_journal_name_full 'Organic letters'
_journal_page_first 2690
_journal_page_last 2693
_journal_paper_doi 10.1021/ol300851m
_journal_volume 14
_journal_year 2012
_chemical_formula_sum 'C37 H46 B N5 O'
_chemical_formula_weight 587.60
_chemical_name_systematic
; 
 ? 
;
_space_group_IT_number 2
_symmetry_cell_setting triclinic
_symmetry_space_group_name_Hall '-P 1'
_symmetry_space_group_name_H-M 'P -1'
_atom_sites_solution_hydrogens geom
_atom_sites_solution_primary direct
_atom_sites_solution_secondary difmap
_audit_creation_method SHELXL-97
_cell_angle_alpha 89.972(14)
_cell_angle_beta 83.894(13)
_cell_angle_gamma 81.764(13)
_cell_formula_units_Z 2
_cell_length_a 10.915(7)
_cell_length_b 12.644(8)
_cell_length_c 12.731(8)
_cell_measurement_temperature 203(2)
_cell_volume 1728.8(19)
_computing_cell_refinement 'Bruker SMART'
_computing_data_collection 'Bruker SMART'
_computing_data_reduction 'Bruker SAINT'
_computing_molecular_graphics 'Bruker SHELXTL'
_computing_publication_material 'Bruker SHELXTL'
_computing_structure_refinement 'SHELXL-97 (Sheldrick, 1997)'
_computing_structure_solution 'SHELXS-97 (Sheldrick, 1990)'
_diffrn_ambient_temperature 203(2)
_diffrn_measured_fraction_theta_full 0.999
_diffrn_measured_fraction_theta_max 0.999
_diffrn_measurement_device_type 'CCD area detector'
_diffrn_measurement_method 'phi and omega scans'
_diffrn_radiation_monochromator graphite
_diffrn_radiation_source 'fine-focus sealed tube'
_diffrn_radiation_type MoK\a
_diffrn_radiation_wavelength 0.71073
_diffrn_reflns_av_R_equivalents 0.0597
_diffrn_reflns_av_sigmaI/netI 0.0994
_diffrn_reflns_limit_h_max 12
_diffrn_reflns_limit_h_min -12
_diffrn_reflns_limit_k_max 15
_diffrn_reflns_limit_k_min -15
_diffrn_reflns_limit_l_max 15
_diffrn_reflns_limit_l_min -15
_diffrn_reflns_number 13675
_diffrn_reflns_theta_full 25.00
_diffrn_reflns_theta_max 25.00
_diffrn_reflns_theta_min 1.61
_exptl_absorpt_coefficient_mu 0.068
_exptl_absorpt_correction_T_max 0.9945
_exptl_absorpt_correction_T_min 0.9831
_exptl_absorpt_correction_type multi-scan
_exptl_absorpt_process_details 'Bruker Sadabs'
_exptl_crystal_colour colorless
_exptl_crystal_density_diffrn 1.129
_exptl_crystal_density_method 'not measured'
_exptl_crystal_description plate
_exptl_crystal_F_000 632
_exptl_crystal_size_max 0.25
_exptl_crystal_size_mid 0.17
_exptl_crystal_size_min 0.08
_refine_diff_density_max 0.164
_refine_diff_density_min -0.219
_refine_diff_density_rms 0.038
_refine_ls_extinction_method none
_refine_ls_goodness_of_fit_ref 0.893
_refine_ls_hydrogen_treatment mixed
_refine_ls_matrix_type full
_refine_ls_number_parameters 422
_refine_ls_number_reflns 6071
_refine_ls_number_restraints 0
_refine_ls_restrained_S_all 0.893
_refine_ls_R_factor_all 0.0992
_refine_ls_R_factor_gt 0.0573
_refine_ls_shift/su_max 0.001
_refine_ls_shift/su_mean 0.000
_refine_ls_structure_factor_coef Fsqd
_refine_ls_weighting_details 'calc w=1/[\s^2^(Fo^2^)+(0.0780P)^2^+0.0000P] where P=(Fo^2^+2Fc^2^)/3'
_refine_ls_weighting_scheme calc
_refine_ls_wR_factor_gt 0.1433
_refine_ls_wR_factor_ref 0.1651
_reflns_number_gt 3663
_reflns_number_total 6071
_reflns_threshold_expression >2sigma(I)
_cod_data_source_file ol300851m_si_004.cif
_cod_data_source_block em87c4s
_cod_depositor_comments
;
The following automatic conversions were performed:

'_symmetry_cell_setting' value 'Triclinic' changed to 'triclinic'
according to /home/saulius/struct/CIF-dictionaries/cif_core.dic
dictionary named 'cif_core.dic' version 2.4.1 from 2010-06-29.

Automatic conversion script
Id: cif_fix_values 1715 2011-07-08 13:25:40Z adriana 
;
_cod_original_cell_volume 1728.8(18)
_cod_original_sg_symbol_H-M P-1
_cod_database_code 1507687

loop_
_symmetry_equiv_pos_as_xyz
'x, y, z'
'-x, -y, -z'

loop_
_atom_site_label
_atom_site_type_symbol
_atom_site_fract_x
_atom_site_fract_y
_atom_site_fract_z
_atom_site_U_iso_or_equiv
_atom_site_adp_type
_atom_site_occupancy
_atom_site_symmetry_multiplicity
_atom_site_calc_flag
_atom_site_refinement_flags
B B 0.8627(2) 0.6849(2) 0.2224(2) 0.0436(6) Uani 1 1 d .
H1B H 0.9028(19) 0.6087(17) 0.1772(15) 0.045(6) Uiso 1 1 d .
H2B H 0.853(2) 0.6762(17) 0.3101(17) 0.052(6) Uiso 1 1 d .
C1 C 0.72762(19) 0.72724(16) 0.18648(15) 0.0353(5) Uani 1 1 d .
C2 C 0.5546(2) 0.74475(19) 0.10450(19) 0.0450(6) Uani 1 1 d .
H2 H 0.503(2) 0.7281(17) 0.0532(16) 0.046(6) Uiso 1 1 d .
C3 C 0.5367(2) 0.8184(2) 0.18145(19) 0.0460(6) Uani 1 1 d .
H3 H 0.468(2) 0.8716(18) 0.2074(17) 0.054(7) Uiso 1 1 d .
C4 C 0.7874(2) 0.59322(19) -0.04983(17) 0.0454(6) Uani 1 1 d .
C5 C 0.8230(2) 0.4964(2) -0.1035(2) 0.0610(7) Uani 1 1 d .
H5 H 0.8712 0.4948 -0.1693 0.073 Uiso 1 1 calc R
C6 C 0.7894(3) 0.4027(2) -0.0627(2) 0.0688(8) Uani 1 1 d .
H6 H 0.8134 0.3383 -0.1012 0.083 Uiso 1 1 calc R
C7 C 0.7215(3) 0.4030(2) 0.0335(2) 0.0597(7) Uani 1 1 d .
H7 H 0.7001 0.3382 0.0608 0.072 Uiso 1 1 calc R
C8 C 0.6832(2) 0.49662(18) 0.09206(18) 0.0444(6) Uani 1 1 d .
C9 C 0.71774(19) 0.59091(17) 0.04774(16) 0.0395(5) Uani 1 1 d .
C10 C 0.8236(2) 0.6948(2) -0.09823(18) 0.0538(6) Uani 1 1 d .
H10 H 0.8022 0.7524 -0.0439 0.065 Uiso 1 1 calc R
C11 C 0.9637(3) 0.6837(3) -0.1313(2) 0.0885(10) Uani 1 1 d .
H11A H 1.0084 0.6560 -0.0730 0.133 Uiso 1 1 calc R
H11B H 0.9863 0.7531 -0.1507 0.133 Uiso 1 1 calc R
H11C H 0.9852 0.6349 -0.1914 0.133 Uiso 1 1 calc R
C12 C 0.7509(3) 0.7273(3) -0.1919(2) 0.0833(10) Uani 1 1 d .
H12A H 0.7654 0.6697 -0.2440 0.125 Uiso 1 1 calc R
H12B H 0.7784 0.7909 -0.2235 0.125 Uiso 1 1 calc R
H12C H 0.6627 0.7421 -0.1679 0.125 Uiso 1 1 calc R
C13 C 0.6093(2) 0.49410(19) 0.19930(18) 0.0509(6) Uani 1 1 d .
H13 H 0.5850 0.5689 0.2247 0.061 Uiso 1 1 calc R
C14 C 0.6880(3) 0.4357(2) 0.2785(2) 0.0794(9) Uani 1 1 d .
H14A H 0.7148 0.3623 0.2548 0.119 Uiso 1 1 calc R
H14B H 0.6392 0.4367 0.3468 0.119 Uiso 1 1 calc R
H14C H 0.7604 0.4708 0.2844 0.119 Uiso 1 1 calc R
C15 C 0.4904(3) 0.4459(3) 0.1924(2) 0.0895(10) Uani 1 1 d .
H15A H 0.5114 0.3720 0.1687 0.134 Uiso 1 1 calc R
H15B H 0.4411 0.4859 0.1426 0.134 Uiso 1 1 calc R
H15C H 0.4428 0.4492 0.2614 0.134 Uiso 1 1 calc R
C16 C 0.6378(2) 0.8190(2) 0.42372(18) 0.0536(6) Uani 1 1 d .
C17 C 0.6487(3) 0.8790(2) 0.5127(2) 0.0681(8) Uani 1 1 d .
H17 H 0.6361 0.8490 0.5799 0.082 Uiso 1 1 calc R
C18 C 0.6776(3) 0.9811(3) 0.5049(2) 0.0715(8) Uani 1 1 d .
H18 H 0.6846 1.0202 0.5662 0.086 Uiso 1 1 calc R
C19 C 0.6963(3) 1.0261(2) 0.4074(2) 0.0626(7) Uani 1 1 d .
H19 H 0.7159 1.0961 0.4030 0.075 Uiso 1 1 calc R
C20 C 0.6870(2) 0.97080(18) 0.31510(18) 0.0469(6) Uani 1 1 d .
C21 C 0.6570(2) 0.86753(18) 0.32563(16) 0.0432(6) Uani 1 1 d .
C22 C 0.6020(3) 0.7081(2) 0.43399(19) 0.0658(8) Uani 1 1 d .
H22 H 0.6320 0.6699 0.3662 0.079 Uiso 1 1 calc R
C23 C 0.6639(4) 0.6441(3) 0.5202(2) 0.1094(13) Uani 1 1 d .
H23A H 0.7532 0.6442 0.5090 0.164 Uiso 1 1 calc R
H23B H 0.6463 0.5712 0.5179 0.164 Uiso 1 1 calc R
H23C H 0.6318 0.6762 0.5886 0.164 Uiso 1 1 calc R
C24 C 0.4611(3) 0.7119(3) 0.4498(3) 0.1029(12) Uani 1 1 d .
H24A H 0.4285 0.7476 0.5165 0.154 Uiso 1 1 calc R
H24B H 0.4408 0.6396 0.4506 0.154 Uiso 1 1 calc R
H24C H 0.4244 0.7508 0.3925 0.154 Uiso 1 1 calc R
C25 C 0.7039(2) 1.02413(18) 0.20850(19) 0.0516(6) Uani 1 1 d .
H25 H 0.7187 0.9676 0.1530 0.062 Uiso 1 1 calc R
C26 C 0.5844(3) 1.0981(2) 0.1905(3) 0.0808(9) Uani 1 1 d .
H26A H 0.5156 1.0570 0.1934 0.121 Uiso 1 1 calc R
H26B H 0.5948 1.1307 0.1218 0.121 Uiso 1 1 calc R
H26C H 0.5671 1.1534 0.2450 0.121 Uiso 1 1 calc R
C27 C 0.8148(3) 1.0857(2) 0.1982(2) 0.0689(8) Uani 1 1 d .
H27A H 0.8285 1.1102 0.1263 0.103 Uiso 1 1 calc R
H27B H 0.8884 1.0393 0.2154 0.103 Uiso 1 1 calc R
H27C H 0.7979 1.1467 0.2463 0.103 Uiso 1 1 calc R
C28 C 1.0916(2) 0.87452(17) 0.17462(16) 0.0409(5) Uani 1 1 d .
C29 C 1.1947(2) 0.93550(19) 0.18296(18) 0.0495(6) Uani 1 1 d .
C30 C 1.2314(3) 0.9986(3) 0.0894(2) 0.0852(10) Uani 1 1 d .
H30A H 1.2995 1.0360 0.1040 0.128 Uiso 1 1 calc R
H30B H 1.1609 1.0500 0.0742 0.128 Uiso 1 1 calc R
H30C H 1.2577 0.9509 0.0290 0.128 Uiso 1 1 calc R
C31 C 1.03496(19) 0.80890(17) 0.24564(16) 0.0399(5) Uani 1 1 d .
C32 C 1.1106(4) 0.6862(3) 0.3835(2) 0.1135(15) Uani 1 1 d .
H32 H 1.1445 0.6358 0.3302 0.136 Uiso 1 1 calc R
C33 C 1.1218(5) 0.6610(3) 0.4877(3) 0.1291(17) Uani 1 1 d .
H33 H 1.1639 0.5940 0.5044 0.155 Uiso 1 1 calc R
C34 C 1.0739(3) 0.7305(4) 0.5650(2) 0.0875(10) Uani 1 1 d .
H34 H 1.0812 0.7127 0.6360 0.105 Uiso 1 1 calc R
C35 C 1.0159(4) 0.8244(4) 0.5406(2) 0.1165(15) Uani 1 1 d .
H35 H 0.9815 0.8738 0.5947 0.140 Uiso 1 1 calc R
C36 C 1.0050(4) 0.8517(3) 0.4355(2) 0.0975(12) Uani 1 1 d .
H36 H 0.9645 0.9196 0.4195 0.117 Uiso 1 1 calc R
C37 C 1.0517(2) 0.78209(19) 0.35670(17) 0.0448(6) Uani 1 1 d .
N1 N 0.67278(15) 0.68900(13) 0.10750(12) 0.0359(4) Uani 1 1 d .
N2 N 0.64319(16) 0.80803(14) 0.23170(13) 0.0391(4) Uani 1 1 d .
N3 N 0.94877(16) 0.77146(15) 0.19352(13) 0.0425(5) Uani 1 1 d .
N4 N 0.95201(18) 0.81219(16) 0.09422(14) 0.0506(5) Uani 1 1 d .
N5 N 1.03807(18) 0.87392(16) 0.08291(14) 0.0502(5) Uani 1 1 d .
O O 1.24931(16) 0.93355(16) 0.26106(14) 0.0692(5) Uani 1 1 d .

loop_
_atom_site_aniso_label
_atom_site_aniso_U_11
_atom_site_aniso_U_22
_atom_site_aniso_U_33
_atom_site_aniso_U_23
_atom_site_aniso_U_13
_atom_site_aniso_U_12
B 0.0401(15) 0.0469(16) 0.0454(15) 0.0029(13) -0.0074(12) -0.0097(12)
C1 0.0392(12) 0.0364(12) 0.0307(11) 0.0039(9) 0.0002(9) -0.0094(10)
C2 0.0344(13) 0.0519(15) 0.0489(14) -0.0009(12) -0.0121(11) -0.0017(11)
C3 0.0390(14) 0.0481(15) 0.0493(14) -0.0035(12) -0.0051(11) -0.0007(12)
C4 0.0352(12) 0.0601(15) 0.0405(13) -0.0056(11) -0.0065(10) -0.0044(11)
C5 0.0524(16) 0.077(2) 0.0495(15) -0.0177(14) -0.0024(12) 0.0026(14)
C6 0.076(2) 0.0556(18) 0.0699(19) -0.0207(15) -0.0158(16) 0.0130(15)
C7 0.0696(18) 0.0413(15) 0.0697(18) -0.0029(13) -0.0204(15) -0.0039(13)
C8 0.0452(14) 0.0414(13) 0.0482(13) 0.0015(11) -0.0138(11) -0.0050(11)
C9 0.0348(12) 0.0438(13) 0.0407(12) -0.0061(10) -0.0099(10) -0.0044(10)
C10 0.0485(14) 0.0772(18) 0.0386(13) -0.0017(12) -0.0014(11) -0.0216(13)
C11 0.0591(19) 0.140(3) 0.0707(19) -0.0140(19) 0.0110(15) -0.0425(19)
C12 0.102(2) 0.096(2) 0.0658(18) 0.0247(17) -0.0352(18) -0.042(2)
C13 0.0568(15) 0.0459(14) 0.0529(14) 0.0096(11) -0.0099(12) -0.0140(12)
C14 0.089(2) 0.089(2) 0.0646(18) 0.0247(16) -0.0222(16) -0.0167(18)
C15 0.072(2) 0.119(3) 0.087(2) 0.019(2) -0.0138(18) -0.044(2)
C16 0.0608(16) 0.0558(16) 0.0417(14) -0.0032(12) 0.0005(12) -0.0036(13)
C17 0.081(2) 0.080(2) 0.0405(15) -0.0060(14) -0.0021(13) -0.0065(17)
C18 0.081(2) 0.084(2) 0.0488(16) -0.0253(15) -0.0060(14) -0.0089(17)
C19 0.0686(18) 0.0570(17) 0.0628(17) -0.0202(14) -0.0050(14) -0.0129(14)
C20 0.0473(14) 0.0437(14) 0.0488(14) -0.0076(11) -0.0048(11) -0.0037(11)
C21 0.0481(14) 0.0453(14) 0.0348(12) -0.0055(10) -0.0030(10) -0.0030(11)
C22 0.095(2) 0.0574(17) 0.0403(14) 0.0031(12) 0.0128(14) -0.0099(15)
C23 0.173(4) 0.081(2) 0.071(2) 0.0253(19) -0.011(2) -0.010(2)
C24 0.102(3) 0.076(2) 0.126(3) -0.001(2) 0.031(2) -0.029(2)
C25 0.0594(16) 0.0393(13) 0.0572(15) 0.0002(11) -0.0073(12) -0.0093(12)
C26 0.080(2) 0.0697(19) 0.094(2) 0.0229(17) -0.0219(18) -0.0052(16)
C27 0.078(2) 0.0548(16) 0.0757(18) -0.0016(14) -0.0022(16) -0.0207(15)
C28 0.0387(12) 0.0458(13) 0.0385(12) -0.0020(10) -0.0065(10) -0.0056(10)
C29 0.0488(14) 0.0533(15) 0.0482(14) -0.0046(12) -0.0075(12) -0.0119(12)
C30 0.096(2) 0.093(2) 0.083(2) 0.0285(18) -0.0274(18) -0.056(2)
C31 0.0355(12) 0.0475(13) 0.0368(12) -0.0036(10) -0.0070(10) -0.0035(10)
C32 0.165(4) 0.104(3) 0.0562(19) -0.0037(18) -0.038(2) 0.053(3)
C33 0.186(5) 0.118(3) 0.073(2) 0.019(2) -0.049(3) 0.040(3)
C34 0.088(2) 0.132(3) 0.0459(18) 0.025(2) -0.0185(17) -0.018(2)
C35 0.154(4) 0.140(4) 0.0396(17) -0.012(2) -0.007(2) 0.028(3)
C36 0.138(3) 0.099(2) 0.0398(16) -0.0056(16) -0.0059(18) 0.035(2)
C37 0.0380(13) 0.0594(15) 0.0381(13) 0.0012(11) -0.0067(10) -0.0085(11)
N1 0.0351(10) 0.0406(10) 0.0328(9) 0.0005(8) -0.0033(8) -0.0091(8)
N2 0.0420(11) 0.0370(10) 0.0383(10) 0.0005(8) -0.0044(8) -0.0053(8)
N3 0.0421(11) 0.0533(12) 0.0345(10) 0.0007(9) -0.0092(8) -0.0109(9)
N4 0.0546(12) 0.0649(13) 0.0377(11) 0.0063(10) -0.0135(9) -0.0209(11)
N5 0.0553(12) 0.0568(13) 0.0431(11) 0.0048(9) -0.0126(10) -0.0188(10)
O 0.0589(12) 0.0999(15) 0.0569(11) 0.0004(10) -0.0163(9) -0.0316(10)

loop_
_atom_type_symbol
_atom_type_description
_atom_type_scat_dispersion_real
_atom_type_scat_dispersion_imag
_atom_type_scat_source
C C 0.0033 0.0016 'International Tables Vol C Tables 4.2.6.8 and 6.1.1.4'
H H 0.0000 0.0000 'International Tables Vol C Tables 4.2.6.8 and 6.1.1.4'
B B 0.0013 0.0007 'International Tables Vol C Tables 4.2.6.8 and 6.1.1.4'
N N 0.0061 0.0033 'International Tables Vol C Tables 4.2.6.8 and 6.1.1.4'
O O 0.0106 0.0060 'International Tables Vol C Tables 4.2.6.8 and 6.1.1.4'

loop_
_geom_angle_atom_site_label_1
_geom_angle_atom_site_label_2
_geom_angle_atom_site_label_3
_geom_angle
N3 B C1 108.08(19)
N3 B H1B 108.8(11)
C1 B H1B 109.0(10)
N3 B H2B 108.1(11)
C1 B H2B 108.6(12)
H1B B H2B 114.1(15)
N1 C1 N2 105.34(18)
N1 C1 B 127.74(19)
N2 C1 B 126.90(19)
C3 C2 N1 107.2(2)
C3 C2 H2 131.7(13)
N1 C2 H2 121.1(13)
C2 C3 N2 107.3(2)
C2 C3 H3 134.0(14)
N2 C3 H3 118.7(14)
C9 C4 C5 116.9(2)
C9 C4 C10 123.0(2)
C5 C4 C10 120.1(2)
C6 C5 C4 121.6(3)
C6 C5 H5 119.2
C4 C5 H5 119.2
C5 C6 C7 120.1(3)
C5 C6 H6 119.9
C7 C6 H6 119.9
C6 C7 C8 121.6(3)
C6 C7 H7 119.2
C8 C7 H7 119.2
C9 C8 C7 116.9(2)
C9 C8 C13 122.8(2)
C7 C8 C13 120.3(2)
C4 C9 C8 122.9(2)
C4 C9 N1 120.5(2)
C8 C9 N1 116.51(19)
C4 C10 C11 111.3(2)
C4 C10 C12 111.1(2)
C11 C10 C12 110.6(2)
C4 C10 H10 107.9
C11 C10 H10 107.9
C12 C10 H10 107.9
C10 C11 H11A 109.5
C10 C11 H11B 109.5
H11A C11 H11B 109.5
C10 C11 H11C 109.5
H11A C11 H11C 109.5
H11B C11 H11C 109.5
C10 C12 H12A 109.5
C10 C12 H12B 109.5
H12A C12 H12B 109.5
C10 C12 H12C 109.5
H12A C12 H12C 109.5
H12B C12 H12C 109.5
C14 C13 C8 111.1(2)
C14 C13 C15 111.3(2)
C8 C13 C15 111.4(2)
C14 C13 H13 107.6
C8 C13 H13 107.6
C15 C13 H13 107.6
C13 C14 H14A 109.5
C13 C14 H14B 109.5
H14A C14 H14B 109.5
C13 C14 H14C 109.5
H14A C14 H14C 109.5
H14B C14 H14C 109.5
C13 C15 H15A 109.5
C13 C15 H15B 109.5
H15A C15 H15B 109.5
C13 C15 H15C 109.5
H15A C15 H15C 109.5
H15B C15 H15C 109.5
C17 C16 C21 116.9(2)
C17 C16 C22 120.8(2)
C21 C16 C22 122.2(2)
C16 C17 C18 121.6(3)
C16 C17 H17 119.2
C18 C17 H17 119.2
C19 C18 C17 119.9(2)
C19 C18 H18 120.0
C17 C18 H18 120.0
C20 C19 C18 121.7(3)
C20 C19 H19 119.2
C18 C19 H19 119.2
C19 C20 C21 117.1(2)
C19 C20 C25 120.4(2)
C21 C20 C25 122.5(2)
C20 C21 C16 122.8(2)
C20 C21 N2 118.93(19)
C16 C21 N2 118.2(2)
C16 C22 C24 111.3(2)
C16 C22 C23 112.7(3)
C24 C22 C23 111.2(3)
C16 C22 H22 107.1
C24 C22 H22 107.1
C23 C22 H22 107.1
C22 C23 H23A 109.5
C22 C23 H23B 109.5
H23A C23 H23B 109.5
C22 C23 H23C 109.5
H23A C23 H23C 109.5
H23B C23 H23C 109.5
C22 C24 H24A 109.5
C22 C24 H24B 109.5
H24A C24 H24B 109.5
C22 C24 H24C 109.5
H24A C24 H24C 109.5
H24B C24 H24C 109.5
C26 C25 C20 109.6(2)
C26 C25 C27 110.5(2)
C20 C25 C27 112.5(2)
C26 C25 H25 108.0
C20 C25 H25 108.0
C27 C25 H25 108.0
C25 C26 H26A 109.5
C25 C26 H26B 109.5
H26A C26 H26B 109.5
C25 C26 H26C 109.5
H26A C26 H26C 109.5
H26B C26 H26C 109.5
C25 C27 H27A 109.5
C25 C27 H27B 109.5
H27A C27 H27B 109.5
C25 C27 H27C 109.5
H27A C27 H27C 109.5
H27B C27 H27C 109.5
N5 C28 C31 108.48(19)
N5 C28 C29 120.1(2)
C31 C28 C29 131.4(2)
O C29 C28 122.2(2)
O C29 C30 121.2(2)
C28 C29 C30 116.6(2)
C29 C30 H30A 109.5
C29 C30 H30B 109.5
H30A C30 H30B 109.5
C29 C30 H30C 109.5
H30A C30 H30C 109.5
H30B C30 H30C 109.5
N3 C31 C28 104.99(18)
N3 C31 C37 122.58(19)
C28 C31 C37 132.4(2)
C37 C32 C33 121.1(3)
C37 C32 H32 119.5
C33 C32 H32 119.5
C34 C33 C32 120.8(3)
C34 C33 H33 119.6
C32 C33 H33 119.6
C35 C34 C33 119.0(3)
C35 C34 H34 120.5
C33 C34 H34 120.5
C34 C35 C36 120.9(3)
C34 C35 H35 119.6
C36 C35 H35 119.6
C37 C36 C35 120.8(3)
C37 C36 H36 119.6
C35 C36 H36 119.6
C36 C37 C32 117.4(2)
C36 C37 C31 120.8(2)
C32 C37 C31 121.8(2)
C1 N1 C2 110.05(18)
C1 N1 C9 125.68(17)
C2 N1 C9 123.15(17)
C1 N2 C3 110.06(18)
C1 N2 C21 125.29(18)
C3 N2 C21 124.36(19)
C31 N3 N4 109.55(18)
C31 N3 B 131.78(18)
N4 N3 B 118.26(17)
N5 N4 N3 108.50(16)
N4 N5 C28 108.48(17)

loop_
_geom_bond_atom_site_label_1
_geom_bond_atom_site_label_2
_geom_bond_distance
B N3 1.561(3)
B C1 1.608(3)
B H1B 1.13(2)
B H2B 1.12(2)
C1 N1 1.347(3)
C1 N2 1.357(3)
C2 C3 1.331(3)
C2 N1 1.383(3)
C2 H2 0.95(2)
C3 N2 1.376(3)
C3 H3 0.97(2)
C4 C9 1.388(3)
C4 C5 1.387(3)
C4 C10 1.510(3)
C5 C6 1.375(4)
C5 H5 0.9400
C6 C7 1.361(4)
C6 H6 0.9400
C7 C8 1.387(3)
C7 H7 0.9400
C8 C9 1.402(3)
C8 C13 1.513(3)
C9 N1 1.451(3)
C10 C11 1.528(4)
C10 C12 1.526(3)
C10 H10 0.9900
C11 H11A 0.9700
C11 H11B 0.9700
C11 H11C 0.9700
C12 H12A 0.9700
C12 H12B 0.9700
C12 H12C 0.9700
C13 C14 1.517(3)
C13 C15 1.522(4)
C13 H13 0.9900
C14 H14A 0.9700
C14 H14B 0.9700
C14 H14C 0.9700
C15 H15A 0.9700
C15 H15B 0.9700
C15 H15C 0.9700
C16 C17 1.389(3)
C16 C21 1.400(3)
C16 C22 1.510(4)
C17 C18 1.374(4)
C17 H17 0.9400
C18 C19 1.373(4)
C18 H18 0.9400
C19 C20 1.387(3)
C19 H19 0.9400
C20 C21 1.394(3)
C20 C25 1.521(3)
C21 N2 1.446(3)
C22 C24 1.523(5)
C22 C23 1.522(4)
C22 H22 0.9900
C23 H23A 0.9700
C23 H23B 0.9700
C23 H23C 0.9700
C24 H24A 0.9700
C24 H24B 0.9700
C24 H24C 0.9700
C25 C26 1.530(4)
C25 C27 1.524(4)
C25 H25 0.9900
C26 H26A 0.9700
C26 H26B 0.9700
C26 H26C 0.9700
C27 H27A 0.9700
C27 H27B 0.9700
C27 H27C 0.9700
C28 N5 1.361(3)
C28 C31 1.384(3)
C28 C29 1.465(3)
C29 O 1.211(3)
C29 C30 1.484(4)
C30 H30A 0.9700
C30 H30B 0.9700
C30 H30C 0.9700
C31 N3 1.345(3)
C31 C37 1.478(3)
C32 C37 1.350(4)
C32 C33 1.379(4)
C32 H32 0.9400
C33 C34 1.332(5)
C33 H33 0.9400
C34 C35 1.316(5)
C34 H34 0.9400
C35 C36 1.396(4)
C35 H35 0.9400
C36 C37 1.343(4)
C36 H36 0.9400
N3 N4 1.364(2)
N4 N5 1.301(3)

loop_
_cod_related_entry_id
_cod_related_entry_code
_cod_related_entry_database
1 30651889 ChemSpider
